data_4033652
loop_
_publ_author_name
'Van Raden, Jeff M.'
'Leonhardt, Erik J.'
'Zakharov, Lev N.'
'P\'erez-Guardiola, A'
'P\'erez-Jim\'enez, A J'
'Marshall, Checkers R.'
'Brozek, Carl K.'
'Sancho-Garc\'ia, J C'
'Jasti, Ramesh'

_publ_section_title
;
 Precision Nanotube Mimics via Self-Assembly of Programmed Carbon
 Nanohoops.
;
_journal_name_full 'The Journal of organic chemistry'
_journal_paper_doi 10.1021/acs.joc.9b02340
_journal_year 2019
_chemical_formula_sum 'C91 H84 Cl8 F8'
_chemical_formula_weight 1613.18
_space_group_crystal_system triclinic
_space_group_IT_number 2
_space_group_name_Hall '-P 1'
_space_group_name_H-M_alt 'P -1'
_symmetry_space_group_name_Hall '-P 1'
_symmetry_space_group_name_H-M 'P -1'
_atom_sites_solution_hydrogens geom
_audit_creation_method SHELXL-2014/7
_cell_angle_alpha 119.204(2)
_cell_angle_beta 97.369(2)
_cell_angle_gamma 102.306(2)
_cell_formula_units_Z 2
_cell_length_a 13.3910(4)
_cell_length_b 20.0066(6)
_cell_length_c 20.2292(6)
_cell_measurement_reflns_used 8473
_cell_measurement_temperature 173(2)
_cell_measurement_theta_max 66.62
_cell_measurement_theta_min 2.55
_cell_volume 4447.3(3)
_computing_cell_refinement 'Bruker SAINT'
_computing_data_collection 'Bruker APEX2'
_computing_data_reduction 'Bruker SAINT'
_computing_molecular_graphics 'Bruker SHELXTL'
_computing_publication_material 'Bruker SHELXTL'
_computing_structure_refinement 'SHELXL-2014/7 (Sheldrick, 2014)'
_computing_structure_solution 'SHELXS-97 (Sheldrick 2008)'
_diffrn_ambient_temperature 173(2)
_diffrn_measured_fraction_theta_full 0.992
_diffrn_measured_fraction_theta_max 0.992
_diffrn_measurement_device_type 'Bruker APEX II CCD'
_diffrn_measurement_method '\f and \w scans'
_diffrn_radiation_type CuK\a
_diffrn_radiation_wavelength 1.54178
_diffrn_reflns_av_R_equivalents 0.0524
_diffrn_reflns_av_unetI/netI 0.0648
_diffrn_reflns_Laue_measured_fraction_full 0.992
_diffrn_reflns_Laue_measured_fraction_max 0.992
_diffrn_reflns_limit_h_max 15
_diffrn_reflns_limit_h_min -15
_diffrn_reflns_limit_k_max 23
_diffrn_reflns_limit_k_min -23
_diffrn_reflns_limit_l_max 23
_diffrn_reflns_limit_l_min -24
_diffrn_reflns_number 61640
_diffrn_reflns_point_group_measured_fraction_full 0.992
_diffrn_reflns_point_group_measured_fraction_max 0.992
_diffrn_reflns_theta_full 66.696
_diffrn_reflns_theta_max 66.696
_diffrn_reflns_theta_min 2.550
_diffrn_source 'Incoatec I\mS'
_exptl_absorpt_coefficient_mu 2.795
_exptl_absorpt_correction_T_max 0.7528
_exptl_absorpt_correction_T_min 0.6148
_exptl_absorpt_correction_type multi-scan
_exptl_absorpt_process_details SADABS
_exptl_crystal_colour light-yellow
_exptl_crystal_density_diffrn 1.205
_exptl_crystal_description cut-block
_exptl_crystal_F_000 1676
_exptl_crystal_size_max 0.150
_exptl_crystal_size_mid 0.080
_exptl_crystal_size_min 0.030
_platon_squeeze_details
;
Solvent molecules (four CH2Cl2 and six C5H12 
molecules (42 electrons both) in the full unit cell 
are disordered in the hoop and were treated 
by SQUEEZE.         
;
_refine_diff_density_max 0.434
_refine_diff_density_min -0.404
_refine_diff_density_rms 0.046
_refine_ls_extinction_method none
_refine_ls_goodness_of_fit_ref 1.045
_refine_ls_hydrogen_treatment constr
_refine_ls_matrix_type full
_refine_ls_number_parameters 775
_refine_ls_number_reflns 15617
_refine_ls_number_restraints 0
_refine_ls_restrained_S_all 1.045
_refine_ls_R_factor_all 0.0691
_refine_ls_R_factor_gt 0.0499
_refine_ls_shift/su_max 0.001
_refine_ls_shift/su_mean 0.000
_refine_ls_structure_factor_coef Fsqd
_refine_ls_weighting_details 'w=1/[\s^2^(Fo^2^)+(0.0574P)^2^] where P=(Fo^2^+2Fc^2^)/3'
_refine_ls_weighting_scheme calc
_refine_ls_wR_factor_gt 0.1240
_refine_ls_wR_factor_ref 0.1313
_reflns_Friedel_coverage 0.000
_reflns_number_gt 10585
_reflns_number_total 15617
_reflns_threshold_expression 'I > 2\s(I)'
_cod_data_source_file jo9b02340_si_004.cif
_cod_data_source_block cu_jasti109_0m_a_sqd
_cod_original_cell_volume 4447.3(2)
_cod_database_code 4033652
_shelx_shelxl_version_number 2014/7
_shelx_space_group_comment
;
The symmetry employed for this shelxl refinement is uniquely defined
by the following loop, which should always be used as a source of
symmetry information in preference to the above space-group names.
They are only intended as comments.
;
_shelx_estimated_absorpt_t_min 0.679
_shelx_estimated_absorpt_t_max 0.921
_platon_squeeze_void_probe_radius 1.20

loop_
_space_group_symop_operation_xyz
'x, y, z'
'-x, -y, -z'

loop_
_atom_site_label
_atom_site_type_symbol
_atom_site_fract_x
_atom_site_fract_y
_atom_site_fract_z
_atom_site_U_iso_or_equiv
_atom_site_adp_type
_atom_site_occupancy
_atom_site_site_symmetry_order
_atom_site_calc_flag
_atom_site_refinement_flags_posn
_atom_site_refinement_flags_adp
F1 F 1.11748(9) 0.92907(9) 0.58354(7) 0.0582(3) Uani 1 1 d . .
F2 F 1.08148(9) 0.85192(8) 0.43126(7) 0.0564(3) Uani 1 1 d . .
F3 F 1.48688(8) 0.98966(7) 0.61277(7) 0.0480(3) Uani 1 1 d . .
F4 F 1.45047(8) 0.91028(7) 0.45833(7) 0.0479(3) Uani 1 1 d . .
C1 C 1.30368(14) 0.96130(11) 0.60576(11) 0.0377(4) Uani 1 1 d . .
C2 C 1.20230(15) 0.92845(12) 0.55468(12) 0.0425(4) Uani 1 1 d . .
C3 C 1.18330(14) 0.88790(12) 0.47468(12) 0.0422(4) Uani 1 1 d . .
C4 C 1.26415(15) 0.87592(11) 0.43709(11) 0.0389(4) Uani 1 1 d . .
C5 C 1.36620(14) 0.91512(11) 0.48840(11) 0.0387(4) Uani 1 1 d . .
C6 C 1.38513(14) 0.95624(11) 0.56852(11) 0.0377(4) Uani 1 1 d . .
C7 C 1.23957(15) 0.81321(12) 0.35247(12) 0.0414(4) Uani 1 1 d . .
C8 C 1.15493(16) 0.80084(12) 0.29530(12) 0.0434(4) Uani 1 1 d . .
H8A H 1.1243 0.8425 0.3059 0.052 Uiso 1 1 calc R U
C9 C 1.11515(16) 0.72838(12) 0.22328(12) 0.0444(4) Uani 1 1 d . .
H9A H 1.0583 0.7215 0.1848 0.053 Uiso 1 1 calc R U
C10 C 1.15698(15) 0.66530(12) 0.20616(11) 0.0414(4) Uani 1 1 d . .
C11 C 1.24920(17) 0.68202(13) 0.26013(12) 0.0481(5) Uani 1 1 d . .
H11A H 1.2847 0.6428 0.2474 0.058 Uiso 1 1 calc R U
C12 C 1.28968(16) 0.75436(13) 0.33154(12) 0.0470(5) Uani 1 1 d . .
H12A H 1.3527 0.7642 0.3670 0.056 Uiso 1 1 calc R U
C13 C 1.09771(16) 0.58012(12) 0.14173(11) 0.0427(4) Uani 1 1 d . .
C14 C 0.98794(17) 0.55611(12) 0.11120(12) 0.0463(5) Uani 1 1 d . .
H14A H 0.9546 0.5960 0.1197 0.056 Uiso 1 1 calc R U
C15 C 0.92672(17) 0.47561(13) 0.06886(12) 0.0463(5) Uani 1 1 d . .
H15A H 0.8525 0.4611 0.0477 0.056 Uiso 1 1 calc R U
C16 C 0.97228(16) 0.41504(12) 0.05654(10) 0.0418(4) Uani 1 1 d . .
C17 C 1.08283(16) 0.43898(12) 0.07910(12) 0.0456(5) Uani 1 1 d . .
H17A H 1.1170 0.3989 0.0661 0.055 Uiso 1 1 calc R U
C18 C 1.14401(16) 0.51898(13) 0.11963(12) 0.0470(5) Uani 1 1 d . .
H18A H 1.2192 0.5328 0.1328 0.056 Uiso 1 1 calc R U
C19 C 0.90689(15) 0.33370(12) 0.03403(11) 0.0404(4) Uani 1 1 d . .
C20 C 0.81624(16) 0.32537(12) 0.05968(12) 0.0448(5) Uani 1 1 d . .
H20A H 0.7894 0.3696 0.0815 0.054 Uiso 1 1 calc R U
C21 C 0.76432(16) 0.25513(12) 0.05441(12) 0.0436(4) Uani 1 1 d . .
H21A H 0.7016 0.2513 0.0715 0.052 Uiso 1 1 calc R U
C22 C 0.80269(15) 0.18891(12) 0.02412(10) 0.0394(4) Uani 1 1 d . .
C23 C 0.88854(15) 0.19458(12) -0.00723(11) 0.0403(4) Uani 1 1 d . .
H23A H 0.9127 0.1492 -0.0321 0.048 Uiso 1 1 calc R U
C24 C 0.93936(15) 0.26544(12) -0.00265(11) 0.0421(4) Uani 1 1 d . .
H24A H 0.9974 0.2676 -0.0249 0.051 Uiso 1 1 calc R U
C25 C 0.76343(15) 0.12458(11) 0.03983(10) 0.0393(4) Uani 1 1 d . .
C26 C 0.65766(15) 0.09796(12) 0.03946(11) 0.0413(4) Uani 1 1 d . .
H26A H 0.6042 0.1085 0.0138 0.050 Uiso 1 1 calc R U
C27 C 0.63016(15) 0.05658(12) 0.07597(11) 0.0408(4) Uani 1 1 d . .
H27A H 0.5579 0.0391 0.0749 0.049 Uiso 1 1 calc R U
C28 C 0.70636(14) 0.03980(11) 0.11448(11) 0.0382(4) Uani 1 1 d . .
C29 C 0.80890(15) 0.05844(12) 0.10702(11) 0.0414(4) Uani 1 1 d . .
H29A H 0.8606 0.0425 0.1276 0.050 Uiso 1 1 calc R U
C30 C 0.83701(15) 0.09977(12) 0.07018(11) 0.0421(4) Uani 1 1 d . .
H30A H 0.9074 0.1114 0.0655 0.050 Uiso 1 1 calc R U
C31 C 0.68545(14) 0.01844(11) 0.17308(11) 0.0393(4) Uani 1 1 d . .
C32 C 0.61845(15) 0.05134(12) 0.21814(12) 0.0427(4) Uani 1 1 d . .
H32A H 0.5740 0.0749 0.2021 0.051 Uiso 1 1 calc R U
C33 C 0.61548(15) 0.05035(12) 0.28560(12) 0.0425(4) Uani 1 1 d . .
H33A H 0.5680 0.0722 0.3145 0.051 Uiso 1 1 calc R U
C34 C 0.68100(14) 0.01777(11) 0.31192(11) 0.0384(4) Uani 1 1 d . .
C35 C 0.74093(15) -0.02189(11) 0.26324(12) 0.0412(4) Uani 1 1 d . .
H35A H 0.7808 -0.0494 0.2770 0.049 Uiso 1 1 calc R U
C36 C 0.74274(15) -0.02136(11) 0.19539(11) 0.0413(4) Uani 1 1 d . .
H36A H 0.7839 -0.0487 0.1631 0.050 Uiso 1 1 calc R U
F1' F 0.39292(10) 0.06285(10) 0.16562(9) 0.0656(4) Uani 1 1 d . .
F2' F 0.44811(9) 0.14071(9) 0.09748(9) 0.0617(3) Uani 1 1 d . .
F3' F 0.03522(8) 0.04467(7) 0.08746(7) 0.0471(3) Uani 1 1 d . .
F4' F 0.09238(9) 0.12574(8) 0.02063(7) 0.0502(3) Uani 1 1 d . .
C1' C 0.21121(15) 0.05198(11) 0.13288(11) 0.0396(4) Uani 1 1 d . .
C2' C 0.31492(16) 0.07478(13) 0.12814(13) 0.0463(5) Uani 1 1 d . .
C3' C 0.34419(15) 0.11605(13) 0.09242(13) 0.0459(5) Uani 1 1 d . .
C4' C 0.27361(15) 0.13920(11) 0.05785(11) 0.0406(4) Uani 1 1 d . .
C5' C 0.16825(14) 0.11023(11) 0.05604(11) 0.0388(4) Uani 1 1 d . .
C6' C 0.13896(14) 0.06835(11) 0.09154(11) 0.0383(4) Uani 1 1 d . .
C7' C 0.31218(15) 0.20119(12) 0.03900(11) 0.0405(4) Uani 1 1 d . .
C8' C 0.39340(16) 0.20292(12) 0.00284(11) 0.0439(4) Uani 1 1 d . .
H8'A H 0.4150 0.1564 -0.0228 0.053 Uiso 1 1 calc R U
C9' C 0.44339(16) 0.27192(12) 0.00370(11) 0.0440(4) Uani 1 1 d . .
H9'A H 0.4982 0.2717 -0.0218 0.053 Uiso 1 1 calc R U
C10' C 0.41393(15) 0.34144(12) 0.04165(11) 0.0412(4) Uani 1 1 d . .
C11' C 0.32669(16) 0.33667(13) 0.07223(12) 0.0454(5) Uani 1 1 d . .
H11B H 0.3016 0.3818 0.0947 0.055 Uiso 1 1 calc R U
C12' C 0.27626(16) 0.26817(13) 0.07053(12) 0.0453(5) Uani 1 1 d . .
H12B H 0.2164 0.2663 0.0910 0.054 Uiso 1 1 calc R U
C13' C 0.47892(16) 0.42205(12) 0.06134(11) 0.0426(4) Uani 1 1 d . .
C14' C 0.58860(17) 0.44583(13) 0.08347(13) 0.0503(5) Uani 1 1 d . .
H14B H 0.6229 0.4060 0.0713 0.060 Uiso 1 1 calc R U
C15' C 0.64965(16) 0.52633(13) 0.12290(13) 0.0504(5) Uani 1 1 d . .
H15B H 0.7249 0.5404 0.1366 0.061 Uiso 1 1 calc R U
C16' C 0.60315(16) 0.58701(12) 0.14294(11) 0.0423(4) Uani 1 1 d . .
C17' C 0.49359(17) 0.56135(13) 0.11073(12) 0.0495(5) Uani 1 1 d . .
H17B H 0.4598 0.6004 0.1168 0.059 Uiso 1 1 calc R U
C18' C 0.43283(17) 0.48100(13) 0.07036(12) 0.0498(5) Uani 1 1 d . .
H18B H 0.3586 0.4658 0.0485 0.060 Uiso 1 1 calc R U
C19' C 0.66139(15) 0.67278(12) 0.20473(11) 0.0408(4) Uani 1 1 d . .
C20' C 0.75948(16) 0.69452(13) 0.25566(12) 0.0470(5) Uani 1 1 d . .
H20B H 0.7985 0.6574 0.2419 0.056 Uiso 1 1 calc R U
C21' C 0.80110(15) 0.76853(13) 0.32538(12) 0.0462(5) Uani 1 1 d . .
H21B H 0.8687 0.7817 0.3581 0.055 Uiso 1 1 calc R U
C22' C 0.74601(14) 0.82463(12) 0.34895(11) 0.0397(4) Uani 1 1 d . .
C23' C 0.65516(16) 0.80725(12) 0.29355(12) 0.0450(4) Uani 1 1 d . .
H23B H 0.6204 0.8468 0.3046 0.054 Uiso 1 1 calc R U
C24' C 0.61465(16) 0.73357(12) 0.22284(12) 0.0445(4) Uani 1 1 d . .
H24B H 0.5537 0.7241 0.1858 0.053 Uiso 1 1 calc R U
C25' C 0.77274(14) 0.88850(11) 0.43325(11) 0.0381(4) Uani 1 1 d . .
C26' C 0.87612(14) 0.92446(11) 0.48244(12) 0.0397(4) Uani 1 1 d . .
H26B H 0.9344 0.9219 0.4601 0.048 Uiso 1 1 calc R U
C27' C 0.89481(14) 0.96374(11) 0.56317(11) 0.0403(4) Uani 1 1 d . .
H27B H 0.9659 0.9880 0.5955 0.048 Uiso 1 1 calc R U
C28' C 0.81099(14) 0.96848(11) 0.59825(11) 0.0391(4) Uani 1 1 d . .
C29' C 0.70889(15) 0.94151(12) 0.54917(12) 0.0422(4) Uani 1 1 d . .
H29B H 0.6515 0.9505 0.5718 0.051 Uiso 1 1 calc R U
C30' C 0.69029(15) 0.90244(12) 0.46909(12) 0.0419(4) Uani 1 1 d . .
H30B H 0.6201 0.8845 0.4372 0.050 Uiso 1 1 calc R U
C31' C 0.82445(14) 0.98449(11) 0.67906(11) 0.0386(4) Uani 1 1 d . .
C32' C 0.88641(15) 0.94779(12) 0.70183(12) 0.0433(4) Uani 1 1 d . .
H32B H 0.9333 0.9261 0.6721 0.052 Uiso 1 1 calc R U
C33' C 0.88130(15) 0.94210(12) 0.76688(12) 0.0436(4) Uani 1 1 d . .
H33B H 0.9243 0.9165 0.7810 0.052 Uiso 1 1 calc R U
C34' C 0.81345(15) 0.97378(11) 0.81201(11) 0.0405(4) Uani 1 1 d . .
C35' C 0.75912(16) 1.01753(11) 0.79349(12) 0.0426(4) Uani 1 1 d . .
H35B H 0.7183 1.0443 0.8265 0.051 Uiso 1 1 calc R U
C36' C 0.76370(15) 1.02246(11) 0.72850(12) 0.0427(4) Uani 1 1 d . .
H36B H 0.7252 1.0519 0.7169 0.051 Uiso 1 1 calc R U
C1S C 0.18135(17) 0.21814(13) 0.86130(14) 0.0527(5) Uani 1 1 d . .
H1SA H 0.2174 0.2125 0.8200 0.063 Uiso 1 1 calc R U
H1SB H 0.2273 0.2132 0.9000 0.063 Uiso 1 1 calc R U
C2S C 0.68055(17) 0.21739(13) 0.85367(14) 0.0536(5) Uani 1 1 d . .
H2SA H 0.7002 0.2075 0.8049 0.064 Uiso 1 1 calc R U
H2SB H 0.7389 0.2153 0.8873 0.064 Uiso 1 1 calc R U
Cl1S Cl 0.16482(4) 0.31455(3) 0.90885(3) 0.04970(13) Uani 1 1 d . .
Cl2S Cl 0.06027(5) 0.14068(4) 0.81875(5) 0.0865(2) Uani 1 1 d . .
Cl3S Cl 0.66587(4) 0.31441(3) 0.90376(3) 0.05208(13) Uani 1 1 d . .
Cl4S Cl 0.56396(5) 0.14175(4) 0.82970(5) 0.0872(2) Uani 1 1 d . .

loop_
_atom_site_aniso_label
_atom_site_aniso_U_11
_atom_site_aniso_U_22
_atom_site_aniso_U_33
_atom_site_aniso_U_23
_atom_site_aniso_U_13
_atom_site_aniso_U_12
F1 0.0348(6) 0.0772(9) 0.0567(7) 0.0288(6) 0.0172(5) 0.0218(6)
F2 0.0330(6) 0.0649(8) 0.0527(7) 0.0199(6) 0.0058(5) 0.0142(5)
F3 0.0313(5) 0.0554(7) 0.0490(6) 0.0259(5) 0.0084(5) 0.0049(5)
F4 0.0346(6) 0.0531(7) 0.0505(6) 0.0248(5) 0.0155(5) 0.0089(5)
C1 0.0345(9) 0.0341(9) 0.0455(10) 0.0211(8) 0.0120(8) 0.0124(7)
C2 0.0328(10) 0.0436(10) 0.0510(11) 0.0229(9) 0.0135(8) 0.0161(8)
C3 0.0306(9) 0.0392(10) 0.0491(11) 0.0192(9) 0.0057(8) 0.0109(8)
C4 0.0381(10) 0.0345(9) 0.0442(10) 0.0210(8) 0.0110(8) 0.0116(8)
C5 0.0344(9) 0.0358(9) 0.0472(10) 0.0229(8) 0.0127(8) 0.0105(7)
C6 0.0281(9) 0.0368(9) 0.0477(10) 0.0236(8) 0.0069(7) 0.0081(7)
C7 0.0373(10) 0.0355(9) 0.0492(10) 0.0221(8) 0.0120(8) 0.0087(8)
C8 0.0449(11) 0.0365(10) 0.0485(10) 0.0231(9) 0.0096(9) 0.0125(8)
C9 0.0448(11) 0.0429(11) 0.0457(10) 0.0258(9) 0.0068(8) 0.0119(8)
C10 0.0444(10) 0.0401(10) 0.0386(9) 0.0207(8) 0.0120(8) 0.0115(8)
C11 0.0504(11) 0.0430(11) 0.0488(11) 0.0206(9) 0.0138(9) 0.0204(9)
C12 0.0416(10) 0.0445(11) 0.0457(10) 0.0186(9) 0.0061(8) 0.0141(9)
C13 0.0497(11) 0.0398(10) 0.0385(9) 0.0215(8) 0.0119(8) 0.0120(9)
C14 0.0526(12) 0.0407(10) 0.0456(10) 0.0236(9) 0.0062(9) 0.0176(9)
C15 0.0451(11) 0.0459(11) 0.0478(11) 0.0272(9) 0.0049(8) 0.0132(9)
C16 0.0473(11) 0.0412(10) 0.0329(9) 0.0180(8) 0.0099(8) 0.0117(8)
C17 0.0493(11) 0.0397(10) 0.0461(10) 0.0186(9) 0.0185(9) 0.0190(9)
C18 0.0434(11) 0.0445(11) 0.0462(10) 0.0189(9) 0.0159(9) 0.0125(9)
C19 0.0426(10) 0.0398(10) 0.0370(9) 0.0191(8) 0.0078(8) 0.0148(8)
C20 0.0474(11) 0.0410(10) 0.0500(11) 0.0232(9) 0.0168(9) 0.0219(9)
C21 0.0393(10) 0.0463(11) 0.0490(10) 0.0255(9) 0.0164(8) 0.0174(8)
C22 0.0388(10) 0.0395(10) 0.0353(9) 0.0173(8) 0.0060(7) 0.0130(8)
C23 0.0418(10) 0.0368(10) 0.0376(9) 0.0155(8) 0.0108(8) 0.0148(8)
C24 0.0424(10) 0.0420(10) 0.0393(9) 0.0186(8) 0.0141(8) 0.0145(8)
C25 0.0395(10) 0.0372(10) 0.0369(9) 0.0160(8) 0.0103(8) 0.0135(8)
C26 0.0376(10) 0.0405(10) 0.0411(9) 0.0191(8) 0.0067(8) 0.0127(8)
C27 0.0343(9) 0.0389(10) 0.0417(9) 0.0167(8) 0.0093(8) 0.0108(8)
C28 0.0359(9) 0.0322(9) 0.0408(9) 0.0152(8) 0.0093(8) 0.0117(7)
C29 0.0398(10) 0.0426(10) 0.0479(10) 0.0256(9) 0.0135(8) 0.0194(8)
C30 0.0371(10) 0.0426(10) 0.0487(10) 0.0236(9) 0.0164(8) 0.0154(8)
C31 0.0320(9) 0.0354(9) 0.0446(10) 0.0185(8) 0.0082(8) 0.0086(7)
C32 0.0330(9) 0.0466(11) 0.0534(11) 0.0293(9) 0.0114(8) 0.0148(8)
C33 0.0363(10) 0.0456(11) 0.0478(10) 0.0243(9) 0.0152(8) 0.0162(8)
C34 0.0314(9) 0.0346(9) 0.0477(10) 0.0219(8) 0.0118(8) 0.0073(7)
C35 0.0408(10) 0.0334(9) 0.0504(11) 0.0214(8) 0.0127(8) 0.0156(8)
C36 0.0430(10) 0.0347(9) 0.0452(10) 0.0179(8) 0.0167(8) 0.0162(8)
F1' 0.0394(6) 0.0908(10) 0.0999(10) 0.0693(9) 0.0228(7) 0.0317(7)
F2' 0.0357(6) 0.0790(9) 0.0955(10) 0.0597(8) 0.0262(6) 0.0252(6)
F3' 0.0313(5) 0.0543(7) 0.0543(6) 0.0300(5) 0.0086(5) 0.0101(5)
F4' 0.0368(6) 0.0578(7) 0.0600(7) 0.0360(6) 0.0065(5) 0.0144(5)
C1' 0.0379(10) 0.0357(9) 0.0428(10) 0.0165(8) 0.0133(8) 0.0170(8)
C2' 0.0384(10) 0.0497(11) 0.0580(12) 0.0303(10) 0.0156(9) 0.0212(9)
C3' 0.0352(10) 0.0483(11) 0.0586(12) 0.0288(10) 0.0186(9) 0.0173(8)
C4' 0.0397(10) 0.0366(10) 0.0434(10) 0.0171(8) 0.0150(8) 0.0169(8)
C5' 0.0335(9) 0.0369(9) 0.0411(9) 0.0168(8) 0.0085(8) 0.0134(8)
C6' 0.0322(9) 0.0354(9) 0.0423(9) 0.0163(8) 0.0109(8) 0.0119(7)
C7' 0.0366(10) 0.0374(10) 0.0412(9) 0.0164(8) 0.0096(8) 0.0124(8)
C8' 0.0434(10) 0.0385(10) 0.0444(10) 0.0160(8) 0.0148(8) 0.0170(8)
C9' 0.0428(10) 0.0413(10) 0.0427(10) 0.0178(9) 0.0162(8) 0.0127(8)
C10' 0.0404(10) 0.0422(10) 0.0391(9) 0.0205(8) 0.0085(8) 0.0136(8)
C11' 0.0436(11) 0.0426(11) 0.0534(11) 0.0248(9) 0.0158(9) 0.0199(9)
C12' 0.0405(10) 0.0450(11) 0.0535(11) 0.0258(9) 0.0175(9) 0.0173(9)
C13' 0.0466(11) 0.0418(10) 0.0370(9) 0.0199(8) 0.0111(8) 0.0124(8)
C14' 0.0499(12) 0.0439(11) 0.0572(12) 0.0240(10) 0.0218(10) 0.0186(9)
C15' 0.0386(10) 0.0486(12) 0.0588(12) 0.0254(10) 0.0162(9) 0.0106(9)
C16' 0.0457(11) 0.0433(10) 0.0390(9) 0.0232(9) 0.0131(8) 0.0119(8)
C17' 0.0533(12) 0.0408(11) 0.0519(11) 0.0253(9) 0.0029(9) 0.0153(9)
C18' 0.0452(11) 0.0437(11) 0.0517(11) 0.0240(10) 0.0000(9) 0.0094(9)
C19' 0.0403(10) 0.0434(10) 0.0417(10) 0.0255(9) 0.0129(8) 0.0101(8)
C20' 0.0423(11) 0.0532(12) 0.0465(11) 0.0251(10) 0.0137(9) 0.0197(9)
C21' 0.0350(10) 0.0523(12) 0.0474(11) 0.0243(10) 0.0087(8) 0.0144(9)
C22' 0.0346(9) 0.0388(10) 0.0470(10) 0.0248(9) 0.0113(8) 0.0091(8)
C23' 0.0431(10) 0.0389(10) 0.0535(11) 0.0259(9) 0.0094(9) 0.0129(8)
C24' 0.0379(10) 0.0443(11) 0.0494(11) 0.0268(9) 0.0037(8) 0.0093(8)
C25' 0.0354(9) 0.0343(9) 0.0473(10) 0.0246(8) 0.0101(8) 0.0093(7)
C26' 0.0316(9) 0.0370(9) 0.0512(11) 0.0240(9) 0.0145(8) 0.0086(7)
C27' 0.0305(9) 0.0362(9) 0.0482(11) 0.0209(8) 0.0057(8) 0.0063(7)
C28' 0.0349(9) 0.0307(9) 0.0491(10) 0.0202(8) 0.0095(8) 0.0098(7)
C29' 0.0332(9) 0.0406(10) 0.0537(11) 0.0242(9) 0.0141(8) 0.0143(8)
C30' 0.0330(9) 0.0411(10) 0.0511(11) 0.0249(9) 0.0085(8) 0.0122(8)
C31' 0.0354(9) 0.0303(9) 0.0452(10) 0.0182(8) 0.0093(8) 0.0072(7)
C32' 0.0381(10) 0.0421(10) 0.0466(10) 0.0202(9) 0.0131(8) 0.0150(8)
C33' 0.0386(10) 0.0409(10) 0.0499(11) 0.0223(9) 0.0108(8) 0.0155(8)
C34' 0.0361(9) 0.0354(9) 0.0438(10) 0.0176(8) 0.0080(8) 0.0102(8)
C35' 0.0451(10) 0.0356(10) 0.0472(10) 0.0185(8) 0.0172(8) 0.0191(8)
C36' 0.0420(10) 0.0332(9) 0.0505(11) 0.0197(8) 0.0117(8) 0.0150(8)
C1S 0.0461(11) 0.0424(11) 0.0649(13) 0.0250(10) 0.0171(10) 0.0135(9)
C2S 0.0468(11) 0.0484(12) 0.0597(12) 0.0240(10) 0.0164(10) 0.0156(9)
Cl1S 0.0546(3) 0.0426(3) 0.0509(3) 0.0232(2) 0.0162(2) 0.0171(2)
Cl2S 0.0530(3) 0.0458(3) 0.1249(6) 0.0252(4) 0.0180(4) 0.0063(3)
Cl3S 0.0540(3) 0.0450(3) 0.0540(3) 0.0240(2) 0.0119(2) 0.0177(2)
Cl4S 0.0558(4) 0.0468(3) 0.1263(6) 0.0279(4) 0.0207(4) 0.0056(3)

loop_
_atom_type_symbol
_atom_type_description
_atom_type_scat_dispersion_real
_atom_type_scat_dispersion_imag
_atom_type_scat_source
C C 0.0181 0.0091 'International Tables Vol C Tables 4.2.6.8 and 6.1.1.4'
H H 0.0000 0.0000 'International Tables Vol C Tables 4.2.6.8 and 6.1.1.4'
F F 0.0727 0.0534 'International Tables Vol C Tables 4.2.6.8 and 6.1.1.4'
Cl Cl 0.3639 0.7018 'International Tables Vol C Tables 4.2.6.8 and 6.1.1.4'

loop_
_geom_angle_atom_site_label_1
_geom_angle_atom_site_label_2
_geom_angle_atom_site_label_3
_geom_angle
_geom_angle_site_symmetry_3
C2 C1 C6 114.00(17) .
C2 C1 C34 121.06(16) 2_766
C6 C1 C34 123.61(17) 2_766
F1 C2 C3 117.18(17) .
F1 C2 C1 119.48(17) .
C3 C2 C1 123.02(17) .
F2 C3 C2 117.56(17) .
F2 C3 C4 119.34(17) .
C2 C3 C4 122.78(18) .
C5 C4 C3 114.00(17) .
C5 C4 C7 124.01(17) .
C3 C4 C7 120.75(17) .
F4 C5 C6 118.00(16) .
F4 C5 C4 119.03(17) .
C6 C5 C4 122.93(17) .
F3 C6 C5 118.16(16) .
F3 C6 C1 119.03(17) .
C5 C6 C1 122.73(17) .
C12 C7 C8 117.78(18) .
C12 C7 C4 117.88(19) .
C8 C7 C4 123.13(18) .
C9 C8 C7 120.61(19) .
C9 C8 H8A 119.7 .
C7 C8 H8A 119.7 .
C8 C9 C10 121.27(19) .
C8 C9 H9A 119.4 .
C10 C9 H9A 119.4 .
C11 C10 C9 117.11(18) .
C11 C10 C13 119.65(19) .
C9 C10 C13 122.37(18) .
C12 C11 C10 121.3(2) .
C12 C11 H11A 119.4 .
C10 C11 H11A 119.4 .
C11 C12 C7 121.0(2) .
C11 C12 H12A 119.5 .
C7 C12 H12A 119.5 .
C18 C13 C14 116.76(19) .
C18 C13 C10 122.03(19) .
C14 C13 C10 120.21(18) .
C15 C14 C13 121.4(2) .
C15 C14 H14A 119.3 .
C13 C14 H14A 119.3 .
C14 C15 C16 121.14(19) .
C14 C15 H15A 119.4 .
C16 C15 H15A 119.4 .
C17 C16 C15 116.43(19) .
C17 C16 C19 121.42(19) .
C15 C16 C19 121.31(18) .
C18 C17 C16 121.92(19) .
C18 C17 H17A 119.0 .
C16 C17 H17A 119.0 .
C17 C18 C13 121.2(2) .
C17 C18 H18A 119.4 .
C13 C18 H18A 119.4 .
C20 C19 C24 117.04(19) .
C20 C19 C16 119.37(17) .
C24 C19 C16 122.96(18) .
C21 C20 C19 121.99(18) .
C21 C20 H20A 119.0 .
C19 C20 H20A 119.0 .
C20 C21 C22 120.88(18) .
C20 C21 H21A 119.6 .
C22 C21 H21A 119.6 .
C23 C22 C21 117.31(19) .
C23 C22 C25 123.26(18) .
C21 C22 C25 118.49(17) .
C24 C23 C22 121.02(18) .
C24 C23 H23A 119.5 .
C22 C23 H23A 119.5 .
C23 C24 C19 121.31(18) .
C23 C24 H24A 119.3 .
C19 C24 H24A 119.3 .
C30 C25 C26 117.55(19) .
C30 C25 C22 118.83(17) .
C26 C25 C22 122.56(18) .
C27 C26 C25 120.76(19) .
C27 C26 H26A 119.6 .
C25 C26 H26A 119.6 .
C26 C27 C28 121.45(17) .
C26 C27 H27A 119.3 .
C28 C27 H27A 119.3 .
C29 C28 C27 117.24(18) .
C29 C28 C31 120.19(17) .
C27 C28 C31 121.52(16) .
C30 C29 C28 121.24(19) .
C30 C29 H29A 119.4 .
C28 C29 H29A 119.4 .
C29 C30 C25 120.97(17) .
C29 C30 H30A 119.5 .
C25 C30 H30A 119.5 .
C32 C31 C36 117.18(18) .
C32 C31 C28 118.53(18) .
C36 C31 C28 123.36(16) .
C33 C32 C31 121.33(19) .
C33 C32 H32A 119.3 .
C31 C32 H32A 119.3 .
C32 C33 C34 121.04(17) .
C32 C33 H33A 119.5 .
C34 C33 H33A 119.5 .
C33 C34 C35 117.70(18) .
C33 C34 C1 117.90(17) 2_766
C35 C34 C1 123.60(18) 2_766
C36 C35 C34 120.61(19) .
C36 C35 H35A 119.7 .
C34 C35 H35A 119.7 .
C35 C36 C31 121.56(17) .
C35 C36 H36A 119.2 .
C31 C36 H36A 119.2 .
C6' C1' C2' 113.59(19) .
C6' C1' C34' 123.86(16) 2_666
C2' C1' C34' 121.76(18) 2_666
F1' C2' C3' 116.85(17) .
F1' C2' C1' 119.93(19) .
C3' C2' C1' 123.0(2) .
F2' C3' C2' 117.45(19) .
F2' C3' C4' 119.25(19) .
C2' C3' C4' 123.06(18) .
C3' C4' C5' 114.14(19) .
C3' C4' C7' 121.08(18) .
C5' C4' C7' 123.84(18) .
F4' C5' C6' 118.28(16) .
F4' C5' C4' 119.25(18) .
C6' C5' C4' 122.44(18) .
F3' C6' C5' 117.36(17) .
F3' C6' C1' 119.33(17) .
C5' C6' C1' 123.28(17) .
C8' C7' C12' 118.16(19) .
C8' C7' C4' 123.77(18) .
C12' C7' C4' 117.27(17) .
C9' C8' C7' 120.85(18) .
C9' C8' H8'A 119.6 .
C7' C8' H8'A 119.6 .
C8' C9' C10' 120.77(18) .
C8' C9' H9'A 119.6 .
C10' C9' H9'A 119.6 .
C9' C10' C11' 117.59(19) .
C9' C10' C13' 123.48(18) .
C11' C10' C13' 118.29(18) .
C12' C11' C10' 121.53(19) .
C12' C11' H11B 119.2 .
C10' C11' H11B 119.2 .
C11' C12' C7' 120.64(18) .
C11' C12' H12B 119.7 .
C7' C12' H12B 119.7 .
C14' C13' C18' 116.89(19) .
C14' C13' C10' 121.15(19) .
C18' C13' C10' 121.20(18) .
C13' C14' C15' 121.6(2) .
C13' C14' H14B 119.2 .
C15' C14' H14B 119.2 .
C14' C15' C16' 121.4(2) .
C14' C15' H15B 119.3 .
C16' C15' H15B 119.3 .
C15' C16' C17' 115.96(19) .
C15' C16' C19' 122.55(19) .
C17' C16' C19' 120.75(18) .
C18' C17' C16' 122.1(2) .
C18' C17' H17B 119.0 .
C16' C17' H17B 119.0 .
C17' C18' C13' 120.8(2) .
C17' C18' H18B 119.6 .
C13' C18' H18B 119.6 .
C20' C19' C24' 116.36(18) .
C20' C19' C16' 120.93(19) .
C24' C19' C16' 121.99(18) .
C21' C20' C19' 121.59(19) .
C21' C20' H20B 119.2 .
C19' C20' H20B 119.2 .
C20' C21' C22' 121.45(19) .
C20' C21' H21B 119.3 .
C22' C21' H21B 119.3 .
C23' C22' C21' 116.59(18) .
C23' C22' C25' 123.08(17) .
C21' C22' C25' 119.13(18) .
C24' C23' C22' 121.29(19) .
C24' C23' H23B 119.4 .
C22' C23' H23B 119.4 .
C23' C24' C19' 121.49(19) .
C23' C24' H24B 119.3 .
C19' C24' H24B 119.3 .
C26' C25' C30' 117.32(18) .
C26' C25' C22' 122.58(17) .
C30' C25' C22' 118.87(17) .
C27' C26' C25' 120.91(17) .
C27' C26' H26B 119.5 .
C25' C26' H26B 119.5 .
C26' C27' C28' 121.19(17) .
C26' C27' H27B 119.4 .
C28' C27' H27B 119.4 .
C27' C28' C29' 117.09(18) .
C27' C28' C31' 121.84(17) .
C29' C28' C31' 119.85(17) .
C30' C29' C28' 121.20(18) .
C30' C29' H29B 119.4 .
C28' C29' H29B 119.4 .
C29' C30' C25' 121.28(18) .
C29' C30' H30B 119.4 .
C25' C30' H30B 119.4 .
C32' C31' C36' 117.63(19) .
C32' C31' C28' 118.04(17) .
C36' C31' C28' 123.34(18) .
C33' C32' C31' 121.45(17) .
C33' C32' H32B 119.3 .
C31' C32' H32B 119.3 .
C32' C33' C34' 120.55(19) .
C32' C33' H33B 119.7 .
C34' C33' H33B 119.7 .
C33' C34' C35' 117.70(19) .
C33' C34' C1' 118.50(18) 2_666
C35' C34' C1' 122.96(17) 2_666
C36' C35' C34' 121.29(17) .
C36' C35' H35B 119.4 .
C34' C35' H35B 119.4 .
C35' C36' C31' 120.85(19) .
C35' C36' H36B 119.6 .
C31' C36' H36B 119.6 .
Cl2S C1S Cl1S 111.95(12) .
Cl2S C1S H1SA 109.2 .
Cl1S C1S H1SA 109.2 .
Cl2S C1S H1SB 109.2 .
Cl1S C1S H1SB 109.2 .
H1SA C1S H1SB 107.9 .
Cl4S C2S Cl3S 111.70(12) .
Cl4S C2S H2SA 109.3 .
Cl3S C2S H2SA 109.3 .
Cl4S C2S H2SB 109.3 .
Cl3S C2S H2SB 109.3 .
H2SA C2S H2SB 107.9 .

loop_
_geom_bond_atom_site_label_1
_geom_bond_atom_site_label_2
_geom_bond_distance
_geom_bond_site_symmetry_2
F1 C2 1.342(2) .
F2 C3 1.344(2) .
F3 C6 1.349(2) .
F4 C5 1.348(2) .
C1 C2 1.393(3) .
C1 C6 1.397(3) .
C1 C34 1.478(3) 2_766
C2 C3 1.366(3) .
C3 C4 1.397(3) .
C4 C5 1.395(3) .
C4 C7 1.482(3) .
C5 C6 1.368(3) .
C7 C12 1.392(3) .
C7 C8 1.396(3) .
C8 C9 1.385(3) .
C8 H8A 0.9500 .
C9 C10 1.397(3) .
C9 H9A 0.9500 .
C10 C11 1.397(3) .
C10 C13 1.491(3) .
C11 C12 1.378(3) .
C11 H11A 0.9500 .
C12 H12A 0.9500 .
C13 C18 1.393(3) .
C13 C14 1.396(3) .
C14 C15 1.382(3) .
C14 H14A 0.9500 .
C15 C16 1.401(3) .
C15 H15A 0.9500 .
C16 C17 1.393(3) .
C16 C19 1.480(3) .
C17 C18 1.376(3) .
C17 H17A 0.9500 .
C18 H18A 0.9500 .
C19 C20 1.389(3) .
C19 C24 1.397(3) .
C20 C21 1.374(3) .
C20 H20A 0.9500 .
C21 C22 1.405(3) .
C21 H21A 0.9500 .
C22 C23 1.392(3) .
C22 C25 1.479(3) .
C23 C24 1.388(3) .
C23 H23A 0.9500 .
C24 H24A 0.9500 .
C25 C30 1.395(3) .
C25 C26 1.401(3) .
C26 C27 1.379(3) .
C26 H26A 0.9500 .
C27 C28 1.399(3) .
C27 H27A 0.9500 .
C28 C29 1.392(3) .
C28 C31 1.481(3) .
C29 C30 1.386(3) .
C29 H29A 0.9500 .
C30 H30A 0.9500 .
C31 C32 1.395(3) .
C31 C36 1.396(3) .
C32 C33 1.380(3) .
C32 H32A 0.9500 .
C33 C34 1.393(3) .
C33 H33A 0.9500 .
C34 C35 1.398(3) .
C34 C1 1.478(3) 2_766
C35 C36 1.381(3) .
C35 H35A 0.9500 .
C36 H36A 0.9500 .
F1' C2' 1.343(3) .
F2' C3' 1.346(2) .
F3' C6' 1.346(2) .
F4' C5' 1.344(2) .
C1' C6' 1.392(3) .
C1' C2' 1.397(3) .
C1' C34' 1.483(3) 2_666
C2' C3' 1.369(3) .
C3' C4' 1.389(3) .
C4' C5' 1.395(3) .
C4' C7' 1.480(3) .
C5' C6' 1.375(3) .
C7' C8' 1.390(3) .
C7' C12' 1.398(3) .
C8' C9' 1.390(3) .
C8' H8'A 0.9500 .
C9' C10' 1.396(3) .
C9' H9'A 0.9500 .
C10' C11' 1.397(3) .
C10' C13' 1.484(3) .
C11' C12' 1.374(3) .
C11' H11B 0.9500 .
C12' H12B 0.9500 .
C13' C14' 1.382(3) .
C13' C18' 1.391(3) .
C14' C15' 1.384(3) .
C14' H14B 0.9500 .
C15' C16' 1.390(3) .
C15' H15B 0.9500 .
C16' C17' 1.396(3) .
C16' C19' 1.484(3) .
C17' C18' 1.380(3) .
C17' H17B 0.9500 .
C18' H18B 0.9500 .
C19' C20' 1.396(3) .
C19' C24' 1.398(3) .
C20' C21' 1.379(3) .
C20' H20B 0.9500 .
C21' C22' 1.397(3) .
C21' H21B 0.9500 .
C22' C23' 1.395(3) .
C22' C25' 1.480(3) .
C23' C24' 1.384(3) .
C23' H23B 0.9500 .
C24' H24B 0.9500 .
C25' C26' 1.396(3) .
C25' C30' 1.401(3) .
C26' C27' 1.381(3) .
C26' H26B 0.9500 .
C27' C28' 1.399(3) .
C27' H27B 0.9500 .
C28' C29' 1.400(3) .
C28' C31' 1.482(3) .
C29' C30' 1.369(3) .
C29' H29B 0.9500 .
C30' H30B 0.9500 .
C31' C32' 1.390(3) .
C31' C36' 1.404(3) .
C32' C33' 1.384(3) .
C32' H32B 0.9500 .
C33' C34' 1.398(3) .
C33' H33B 0.9500 .
C34' C35' 1.399(3) .
C34' C1' 1.483(3) 2_666
C35' C36' 1.373(3) .
C35' H35B 0.9500 .
C36' H36B 0.9500 .
C1S Cl2S 1.744(2) .
C1S Cl1S 1.767(2) .
C1S H1SA 0.9900 .
C1S H1SB 0.9900 .
C2S Cl4S 1.745(2) .
C2S Cl3S 1.769(2) .
C2S H2SA 0.9900 .
C2S H2SB 0.9900 .

loop_
_geom_torsion_atom_site_label_1
_geom_torsion_atom_site_label_2
_geom_torsion_atom_site_label_3
_geom_torsion_atom_site_label_4
_geom_torsion
_geom_torsion_site_symmetry_1
_geom_torsion_site_symmetry_4
C6 C1 C2 F1 179.37(18) . .
C34 C1 C2 F1 12.1(3) 2_766 .
C6 C1 C2 C3 6.1(3) . .
C34 C1 C2 C3 -161.3(2) 2_766 .
F1 C2 C3 F2 0.0(3) . .
C1 C2 C3 F2 173.45(19) . .
F1 C2 C3 C4 -173.52(19) . .
C1 C2 C3 C4 -0.1(3) . .
F2 C3 C4 C5 -178.88(18) . .
C2 C3 C4 C5 -5.5(3) . .
F2 C3 C4 C7 -11.1(3) . .
C2 C3 C4 C7 162.3(2) . .
C3 C4 C5 F4 -177.44(17) . .
C7 C4 C5 F4 15.3(3) . .
C3 C4 C5 C6 5.0(3) . .
C7 C4 C5 C6 -162.35(19) . .
F4 C5 C6 F3 0.1(3) . .
C4 C5 C6 F3 177.74(17) . .
F4 C5 C6 C1 -176.50(17) . .
C4 C5 C6 C1 1.1(3) . .
C2 C1 C6 F3 176.85(17) . .
C34 C1 C6 F3 -16.2(3) 2_766 .
C2 C1 C6 C5 -6.6(3) . .
C34 C1 C6 C5 160.37(18) 2_766 .
C5 C4 C7 C12 43.3(3) . .
C3 C4 C7 C12 -123.2(2) . .
C5 C4 C7 C8 -149.6(2) . .
C3 C4 C7 C8 43.9(3) . .
C12 C7 C8 C9 7.0(3) . .
C4 C7 C8 C9 -160.14(19) . .
C7 C8 C9 C10 1.1(3) . .
C8 C9 C10 C11 -8.4(3) . .
C8 C9 C10 C13 160.89(19) . .
C9 C10 C11 C12 7.7(3) . .
C13 C10 C11 C12 -161.9(2) . .
C10 C11 C12 C7 0.3(3) . .
C8 C7 C12 C11 -7.7(3) . .
C4 C7 C12 C11 160.1(2) . .
C11 C10 C13 C18 -17.8(3) . .
C9 C10 C13 C18 173.22(19) . .
C11 C10 C13 C14 150.4(2) . .
C9 C10 C13 C14 -18.6(3) . .
C18 C13 C14 C15 7.4(3) . .
C10 C13 C14 C15 -161.35(19) . .
C13 C14 C15 C16 1.6(3) . .
C14 C15 C16 C17 -8.9(3) . .
C14 C15 C16 C19 160.77(19) . .
C15 C16 C17 C18 7.4(3) . .
C19 C16 C17 C18 -162.27(19) . .
C16 C17 C18 C13 1.6(3) . .
C14 C13 C18 C17 -9.0(3) . .
C10 C13 C18 C17 159.58(19) . .
C17 C16 C19 C20 138.6(2) . .
C15 C16 C19 C20 -30.5(3) . .
C17 C16 C19 C24 -32.0(3) . .
C15 C16 C19 C24 158.90(19) . .
C24 C19 C20 C21 4.3(3) . .
C16 C19 C20 C21 -166.82(19) . .
C19 C20 C21 C22 1.4(3) . .
C20 C21 C22 C23 -6.2(3) . .
C20 C21 C22 C25 163.10(19) . .
C21 C22 C23 C24 5.2(3) . .
C25 C22 C23 C24 -163.52(18) . .
C22 C23 C24 C19 0.5(3) . .
C20 C19 C24 C23 -5.3(3) . .
C16 C19 C24 C23 165.51(18) . .
C23 C22 C25 C30 39.3(3) . .
C21 C22 C25 C30 -129.28(19) . .
C23 C22 C25 C26 -152.79(18) . .
C21 C22 C25 C26 38.6(3) . .
C30 C25 C26 C27 7.2(3) . .
C22 C25 C26 C27 -160.80(18) . .
C25 C26 C27 C28 0.0(3) . .
C26 C27 C28 C29 -7.0(3) . .
C26 C27 C28 C31 161.25(17) . .
C27 C28 C29 C30 6.8(3) . .
C31 C28 C29 C30 -161.67(18) . .
C28 C29 C30 C25 0.5(3) . .
C26 C25 C30 C29 -7.5(3) . .
C22 C25 C30 C29 161.01(17) . .
C29 C28 C31 C32 136.80(19) . .
C27 C28 C31 C32 -31.1(3) . .
C29 C28 C31 C36 -31.8(3) . .
C27 C28 C31 C36 160.27(18) . .
C36 C31 C32 C33 5.2(3) . .
C28 C31 C32 C33 -164.15(18) . .
C31 C32 C33 C34 1.3(3) . .
C32 C33 C34 C35 -7.0(3) . .
C32 C33 C34 C1 163.09(18) . 2_766
C33 C34 C35 C36 6.4(3) . .
C1 C34 C35 C36 -163.15(18) 2_766 .
C34 C35 C36 C31 0.1(3) . .
C32 C31 C36 C35 -5.8(3) . .
C28 C31 C36 C35 162.93(18) . .
C6' C1' C2' F1' 179.67(18) . .
C34' C1' C2' F1' 9.5(3) 2_666 .
C6' C1' C2' C3' 5.8(3) . .
C34' C1' C2' C3' -164.39(19) 2_666 .
F1' C2' C3' F2' 0.3(3) . .
C1' C2' C3' F2' 174.42(19) . .
F1' C2' C3' C4' -173.90(19) . .
C1' C2' C3' C4' 0.2(3) . .
F2' C3' C4' C5' -179.88(17) . .
C2' C3' C4' C5' -5.7(3) . .
F2' C3' C4' C7' -10.5(3) . .
C2' C3' C4' C7' 163.60(19) . .
C3' C4' C5' F4' -176.91(16) . .
C7' C4' C5' F4' 14.1(3) . .
C3' C4' C5' C6' 5.3(3) . .
C7' C4' C5' C6' -163.72(18) . .
F4' C5' C6' F3' 0.8(2) . .
C4' C5' C6' F3' 178.66(16) . .
F4' C5' C6' C1' -177.08(17) . .
C4' C5' C6' C1' 0.7(3) . .
C2' C1' C6' F3' 175.91(16) . .
C34' C1' C6' F3' -14.2(3) 2_666 .
C2' C1' C6' C5' -6.2(3) . .
C34' C1' C6' C5' 163.71(17) 2_666 .
C3' C4' C7' C8' 45.2(3) . .
C5' C4' C7' C8' -146.52(19) . .
C3' C4' C7' C12' -124.4(2) . .
C5' C4' C7' C12' 43.9(3) . .
C12' C7' C8' C9' 5.2(3) . .
C4' C7' C8' C9' -164.31(19) . .
C7' C8' C9' C10' 0.7(3) . .
C8' C9' C10' C11' -5.6(3) . .
C8' C9' C10' C13' 165.06(19) . .
C9' C10' C11' C12' 4.8(3) . .
C13' C10' C11' C12' -166.37(19) . .
C10' C11' C12' C7' 1.0(3) . .
C8' C7' C12' C11' -6.0(3) . .
C4' C7' C12' C11' 164.15(19) . .
C9' C10' C13' C14' -35.3(3) . .
C11' C10' C13' C14' 135.3(2) . .
C9' C10' C13' C18' 155.0(2) . .
C11' C10' C13' C18' -34.4(3) . .
C18' C13' C14' C15' 8.8(3) . .
C10' C13' C14' C15' -161.3(2) . .
C13' C14' C15' C16' 0.9(4) . .
C14' C15' C16' C17' -9.4(3) . .
C14' C15' C16' C19' 160.7(2) . .
C15' C16' C17' C18' 8.5(3) . .
C19' C16' C17' C18' -161.9(2) . .
C16' C17' C18' C13' 1.1(3) . .
C14' C13' C18' C17' -9.8(3) . .
C10' C13' C18' C17' 160.3(2) . .
C15' C16' C19' C20' -11.8(3) . .
C17' C16' C19' C20' 157.9(2) . .
C15' C16' C19' C24' 178.2(2) . .
C17' C16' C19' C24' -12.1(3) . .
C24' C19' C20' C21' 8.3(3) . .
C16' C19' C20' C21' -162.20(19) . .
C19' C20' C21' C22' 1.2(3) . .
C20' C21' C22' C23' -9.3(3) . .
C20' C21' C22' C25' 158.57(19) . .
C21' C22' C23' C24' 7.9(3) . .
C25' C22' C23' C24' -159.43(19) . .
C22' C23' C24' C19' 1.6(3) . .
C20' C19' C24' C23' -9.6(3) . .
C16' C19' C24' C23' 160.73(19) . .
C23' C22' C25' C26' -157.66(19) . .
C21' C22' C25' C26' 35.3(3) . .
C23' C22' C25' C30' 35.4(3) . .
C21' C22' C25' C30' -131.7(2) . .
C30' C25' C26' C27' 7.7(3) . .
C22' C25' C26' C27' -159.45(19) . .
C25' C26' C27' C28' 0.3(3) . .
C26' C27' C28' C29' -8.4(3) . .
C26' C27' C28' C31' 158.97(18) . .
C27' C28' C29' C30' 8.4(3) . .
C31' C28' C29' C30' -159.14(19) . .
C28' C29' C30' C25' -0.5(3) . .
C26' C25' C30' C29' -7.7(3) . .
C22' C25' C30' C29' 160.00(19) . .
C27' C28' C31' C32' -39.5(3) . .
C29' C28' C31' C32' 127.5(2) . .
C27' C28' C31' C36' 152.21(19) . .
C29' C28' C31' C36' -40.8(3) . .
C36' C31' C32' C33' 5.9(3) . .
C28' C31' C32' C33' -163.09(18) . .
C31' C32' C33' C34' -0.3(3) . .
C32' C33' C34' C35' -5.8(3) . .
C32' C33' C34' C1' 163.99(18) . 2_666
C33' C34' C35' C36' 6.4(3) . .
C1' C34' C35' C36' -162.89(19) 2_666 .
C34' C35' C36' C31' -0.9(3) . .
C32' C31' C36' C35' -5.3(3) . .
C28' C31' C36' C35' 163.06(18) . .

loop_
_platon_squeeze_void_nr
_platon_squeeze_void_average_x
_platon_squeeze_void_average_y
_platon_squeeze_void_average_z
_platon_squeeze_void_volume
_platon_squeeze_void_count_electrons
_platon_squeeze_void_content
1 0.116 0.500 0.500 1804 490 ' '
